data_1564833
loop_
_publ_author_name
'Somov, N.V.'
'Chausov, F.F.'
'Lomova, N.V.'
'Vorobyov, V.L.'
'Kazantseva, I.S.'
'Sapozhnikov, G.V.'
'Zakirova, R.M.'

_publ_section_title
;
 The Crystal-Chemical Features of Phases and the Nature of the
 Coordination Bond in the System [CuxNi(1 x){N(CH2PO3)3}]Na4 nH2O (x = 01)
;
_journal_issue 5
_journal_name_full
;
 CRYSTALLOGRAPHY REPORTS
;
_journal_page_first 726
_journal_page_last 739
_journal_paper_doi 10.1134/S1063774520050211
_journal_volume 65
_journal_year 2020
_chemical_formula_sum 'C3 H32 Cu N Na4 O22 P3'
_chemical_formula_weight 682.7
_space_group_IT_number 2
_space_group_name_Hall '-P 1'
_space_group_name_H-M_alt 'P -1'
_symmetry_cell_setting triclinic
_symmetry_Int_Tables_number 2
_symmetry_space_group_name_Hall '-P 1'
_symmetry_space_group_name_H-M 'P -1'
_atom_sites_solution_hydrogens difmap
_audit_creation_date 2018-08-31T12:49:41-00:00
_audit_creation_method 'WinGX routine CIF_UPDATE'
_cell_angle_alpha 84.7180(10)
_cell_angle_beta 79.544(2)
_cell_angle_gamma 67.058(2)
_cell_formula_units_Z 2
_cell_length_a 10.0096(2)
_cell_length_b 11.0330(2)
_cell_length_c 12.2893(2)
_cell_measurement_reflns_used 12593
_cell_measurement_temperature 100(2)
_cell_measurement_theta_max 32.313
_cell_measurement_theta_min 2.645
_cell_volume 1228.73(4)
_computing_cell_refinement 'CrysAlisPro 1.171.39.8e (Rigaku OD, 2015)'
_computing_data_collection 'CrysAlisPro 1.171.39.8e (Rigaku OD, 2015)'
_computing_data_reduction 'CrysAlisPro 1.171.39.8e (Rigaku OD, 2015)'
_computing_structure_refinement 'SHELXL-2018/1 (Sheldrick, 2018)'
_diffrn_ambient_environment N~2~
_diffrn_ambient_temperature 100(2)
_diffrn_detector 'CCD plate'
_diffrn_measured_fraction_theta_full 0.996
_diffrn_measured_fraction_theta_max 0.989
_diffrn_measurement_device 'four-circle diffractometer'
_diffrn_measurement_device_type 'XtaLAB Pro: Kappa single'
_diffrn_measurement_method '\w scans'
_diffrn_orient_matrix_type 'CrysAlisPro convention (1999,Acta A55,543-557)'
_diffrn_orient_matrix_UB_11 -0.0298198
_diffrn_orient_matrix_UB_12 0.0510341
_diffrn_orient_matrix_UB_13 -0.0386647
_diffrn_orient_matrix_UB_21 -0.0715722
_diffrn_orient_matrix_UB_22 0.0024544
_diffrn_orient_matrix_UB_23 0.0220332
_diffrn_orient_matrix_UB_31 -0.0079012
_diffrn_orient_matrix_UB_32 0.0476004
_diffrn_orient_matrix_UB_33 0.038291
_diffrn_radiation_monochromator graphite
_diffrn_radiation_probe x-ray
_diffrn_radiation_type MoK\a
_diffrn_radiation_wavelength 0.71073
_diffrn_reflns_av_R_equivalents 0.0248
_diffrn_reflns_av_unetI/netI 0.0388
_diffrn_reflns_Laue_measured_fraction_full 0.996
_diffrn_reflns_Laue_measured_fraction_max 0.989
_diffrn_reflns_limit_h_max 14
_diffrn_reflns_limit_h_min -14
_diffrn_reflns_limit_k_max 15
_diffrn_reflns_limit_k_min -15
_diffrn_reflns_limit_l_max 16
_diffrn_reflns_limit_l_min -17
_diffrn_reflns_number 17235
_diffrn_reflns_point_group_measured_fraction_full 0.996
_diffrn_reflns_point_group_measured_fraction_max 0.989
_diffrn_reflns_theta_full 25.242
_diffrn_reflns_theta_max 30.508
_diffrn_reflns_theta_min 2.589
_diffrn_source 'fine-focus sealed X-ray tube'
_diffrn_source_type 'Enhance (Mo) X-ray Source'
_exptl_absorpt_coefficient_mu 1.247
_exptl_absorpt_correction_T_max 1
_exptl_absorpt_correction_T_min 0.41915
_exptl_absorpt_correction_type multi-scan
_exptl_absorpt_process_details
;
        CrysAlisPro 1.171.39.8e (Rigaku Oxford Diffraction, 2015)
        Empirical absorption correction using spherical harmonics,
 implemented in SCALE3 ABSPACK scaling algorithm.
;
_exptl_crystal_colour colourless
_exptl_crystal_density_diffrn 1.845
_exptl_crystal_description prism
_exptl_crystal_F_000 702
_exptl_crystal_size_max 0.489
_exptl_crystal_size_mid 0.253
_exptl_crystal_size_min 0.088
_refine_diff_density_max 0.532
_refine_diff_density_min -0.68
_refine_diff_density_rms 0.072
_refine_ls_extinction_coef 0.0162(10)
_refine_ls_extinction_expression Fc^*^=kFc[1+0.001xFc^2^\l^3^/sin(2\q)]^-1/4^
_refine_ls_extinction_method 'SHELXL-2018/1 (Sheldrick 2018)'
_refine_ls_goodness_of_fit_ref 0.985
_refine_ls_hydrogen_treatment refU
_refine_ls_matrix_type full
_refine_ls_number_parameters 421
_refine_ls_number_reflns 7430
_refine_ls_number_restraints 0
_refine_ls_restrained_S_all 0.985
_refine_ls_R_factor_all 0.0257
_refine_ls_R_factor_gt 0.0235
_refine_ls_shift/su_max 0.002
_refine_ls_shift/su_mean 0
_refine_ls_structure_factor_coef Fsqd
_refine_ls_weighting_details 'w=1/[\s^2^(Fo^2^)+(0.0518P)^2^] where P=(Fo^2^+2Fc^2^)/3'
_refine_ls_weighting_scheme calc
_refine_ls_wR_factor_gt 0.0719
_refine_ls_wR_factor_ref 0.0734
_reflns_Friedel_coverage 0
_reflns_number_gt 6891
_reflns_number_total 7430
_reflns_threshold_expression 'I > 2\s(I)'
_cod_data_source_file tmp7qal7e3u
_cod_data_source_block cuatmp
_cod_database_code 1564833

loop_
_symmetry_equiv_pos_as_xyz
'x, y, z'
'-x, -y, -z'

loop_
_atom_site_label
_atom_site_type_symbol
_atom_site_fract_x
_atom_site_fract_y
_atom_site_fract_z
_atom_site_U_iso_or_equiv
_atom_site_adp_type
_atom_site_occupancy
_atom_site_site_symmetry_order
_atom_site_calc_flag
_atom_site_refinement_flags_posn
_atom_site_refinement_flags_adp
_atom_site_refinement_flags_occupancy
_atom_site_disorder_assembly
_atom_site_disorder_group
C1 C 0.56848(12) 0.56573(11) 0.15822(9) 0.0066(2) Uani 1 1 d . . . . .
C2 C 0.32967(12) 0.58914(11) 0.26811(9) 0.00532(19) Uani 1 1 d . . . . .
C3 C 0.42079(12) 0.76580(11) 0.27024(9) 0.0065(2) Uani 1 1 d . . . . .
N1 N 0.46329(10) 0.62066(9) 0.26124(7) 0.00462(17) Uani 1 1 d . . . . .
O1 O 0.82668(9) 0.35393(8) 0.13596(7) 0.00947(16) Uani 1 1 d . . . . .
O2 O 0.59822(9) 0.31204(8) 0.11914(7) 0.00948(16) Uani 1 1 d . . . . .
O3 O 0.63490(9) 0.36554(8) 0.30447(6) 0.00704(15) Uani 1 1 d . . . . .
O4 O 0.35798(9) 0.54937(8) 0.47795(6) 0.00650(15) Uani 1 1 d . . . . .
O5 O 0.14873(9) 0.50475(8) 0.41962(7) 0.00684(15) Uani 1 1 d . . . . .
O6 O 0.13003(9) 0.73834(8) 0.43610(7) 0.00738(15) Uani 1 1 d . . . . .
O7 O 0.49002(9) 0.92494(8) 0.38386(7) 0.00734(15) Uani 1 1 d . . . . .
O8 O 0.66894(9) 0.81943(8) 0.21240(7) 0.00832(16) Uani 1 1 d . . . . .
O9 O 0.64166(9) 0.67866(8) 0.38467(7) 0.00663(15) Uani 1 1 d . . . . .
O10 O 0.43963(10) 0.24248(9) 0.38802(7) 0.00913(16) Uani 1 1 d . . . . .
O11 O 0.32428(10) 0.31236(9) 0.12465(7) 0.01276(18) Uani 1 1 d . . . . .
O12 O 0.23961(11) 0.09964(9) 0.31580(8) 0.01383(18) Uani 1 1 d . . . . .
O13 O -0.04385(10) 0.38228(9) 0.31323(8) 0.01276(18) Uani 1 1 d . . . . .
O14 O 0.79772(10) 1.14311(9) 0.41533(8) 0.00989(17) Uani 1 1 d . . . . .
O15 O 0.73890(10) 1.03717(10) 0.21377(8) 0.01175(17) Uani 1 1 d . . . . .
O16 O 0.83173(10) 0.81982(9) 0.46817(8) 0.01293(18) Uani 1 1 d . . . . .
O17 O 0.96353(11) 0.71240(10) 0.21957(8) 0.01383(18) Uani 1 1 d . . . . .
O18 O 0.96685(12) 0.87526(10) -0.04388(8) 0.01300(18) Uani 1 1 d . . . . .
O19 O 1.05473(10) 0.96860(9) 0.30229(7) 0.01018(17) Uani 1 1 d . . . . .
O20 O 1.25581(11) 0.84701(10) 0.05550(8) 0.01592(19) Uani 1 1 d . . . . .
O21 O 0.64837(12) 0.90580(11) -0.00302(8) 0.01576(19) Uani 1 1 d . . . . .
O22 O 0.89986(11) 0.47353(10) -0.05118(8) 0.01627(19) Uani 1 1 d . . . . .
P1 P 0.66405(3) 0.38586(3) 0.17706(2) 0.00528(7) Uani 1 1 d . . . . .
P2 P 0.23042(3) 0.59601(3) 0.40997(2) 0.00394(6) Uani 1 1 d . . . . .
P3 P 0.56506(3) 0.80267(3) 0.31429(2) 0.00445(6) Uani 1 1 d . . . . .
Cu1 Cu 0.42618(2) 0.46725(2) 0.61341(2) 0.00416(5) Uani 1 1 d . . . . .
Na1 Na 0.89684(5) 0.59696(5) 0.39743(4) 0.00821(10) Uani 1 1 d . . . . .
Na2 Na 0.63697(5) 1.03229(5) 0.42156(4) 0.00881(10) Uani 1 1 d . . . . .
Na3 Na 0.21690(5) 0.31645(5) 0.31114(4) 0.00971(10) Uani 1 1 d . . . . .
Na4 Na 1.00086(5) 0.92534(5) 0.13316(4) 0.01117(10) Uani 1 1 d . . . . .
H26 H -0.0753 0.3809 0.2554 0.036(6) Uiso 1 1 d . . . . .
H28 H -0.078094 0.3385 0.362206 0.052(7) Uiso 1 1 d . . . . .
H1 H 0.6494(16) 0.6018(14) 0.1497(12) 0.004(3) Uiso 1 1 d . . . . .
H2 H 0.5181(16) 0.5860(14) 0.0936(12) 0.004(3) Uiso 1 1 d . . . . .
H3 H 0.3582(17) 0.5020(15) 0.2466(12) 0.008(4) Uiso 1 1 d . . . . .
H4 H 0.2675(17) 0.6467(15) 0.2205(13) 0.008(4) Uiso 1 1 d . . . . .
H5 H 0.3320(18) 0.8011(16) 0.3326(13) 0.016(4) Uiso 1 1 d . . . . .
H6 H 0.3935(17) 0.8110(15) 0.2046(13) 0.007(4) Uiso 1 1 d . . . . .
H7 H 0.874(2) 0.7399(18) 0.2102(15) 0.021(5) Uiso 1 1 d . . . . .
H8 H 1.002(2) 0.6605(18) 0.1739(15) 0.017(4) Uiso 1 1 d . . . . .
H9 H 0.897(3) 0.873(2) -0.0428(18) 0.034(6) Uiso 1 1 d . . . . .
H10 H 1.024(2) 0.811(2) -0.0663(17) 0.035(6) Uiso 1 1 d . . . . .
H11 H 1.072(2) 0.905(2) 0.3392(15) 0.021(5) Uiso 1 1 d . . . . .
H12 H 0.975(2) 1.020(2) 0.3412(16) 0.028(5) Uiso 1 1 d . . . . .
H13 H 0.690(2) 1.114(2) 0.1872(15) 0.023(5) Uiso 1 1 d . . . . .
H14 H 0.701(3) 0.983(2) 0.2137(19) 0.046(7) Uiso 1 1 d . . . . .
H15 H 0.187(2) 0.0618(19) 0.3009(16) 0.026(5) Uiso 1 1 d . . . . .
H16 H 0.319(2) 0.0467(19) 0.3274(15) 0.024(5) Uiso 1 1 d . . . . .
H17 H 0.752(2) 1.2073(19) 0.3746(16) 0.023(5) Uiso 1 1 d . . . . .
H18 H 0.482(2) 0.282(2) 0.3632(17) 0.033(6) Uiso 1 1 d . . . . .
H19 H 0.818(2) 1.173(2) 0.4601(18) 0.032(5) Uiso 1 1 d . . . . .
H20 H 0.408(2) 0.2654(18) 0.4575(17) 0.027(5) Uiso 1 1 d . . . . .
H21 H 0.818(2) 0.848(2) 0.5355(17) 0.031(5) Uiso 1 1 d . . . . .
H22 H 0.936502 0.794703 0.456615 0.045(6) Uiso 1 1 d . . . . .
H23 H 1.297(2) 0.801(2) 0.0078(18) 0.040(4) Uiso 1 1 d . . . . .
H24 H 1.280(2) 0.915(2) 0.0339(18) 0.040(4) Uiso 1 1 d . . . . .
H25 H 0.4141 0.311707 0.119905 0.029(5) Uiso 1 1 d . . . . .
H27 H 0.6595 0.868011 0.061604 0.033(5) Uiso 1 1 d . . . . .
H29A H 0.3424 0.2467 0.0905 0.019(9) Uiso 0.5 1 d . . P . .
H29B H 0.271084 0.364328 0.098077 0.011(8) Uiso 0.5 1 d . . P . .
H30A H 0.567(4) 0.960(3) 0.000(3) 0.010(8) Uiso 0.5 1 d . . P . .
H30B H 0.657(3) 0.857(3) -0.040(3) 0.006(8) Uiso 0.5 1 d . . P . .
H31 H 0.8645 0.4379 0.0076 0.032(5) Uiso 1 1 d . . . . .
H32A H 0.957(4) 0.498(4) -0.029(3) 0.023(10) Uiso 0.5 1 d . . P . .
H32B H 0.82139 0.5453 -0.065788 0.052(14) Uiso 0.5 1 d . . P . .

loop_
_atom_site_aniso_label
_atom_site_aniso_U_11
_atom_site_aniso_U_22
_atom_site_aniso_U_33
_atom_site_aniso_U_23
_atom_site_aniso_U_13
_atom_site_aniso_U_12
C1 0.0067(5) 0.0068(5) 0.0045(4) -0.0011(4) 0.0016(4) -0.0014(4)
C2 0.0048(4) 0.0060(5) 0.0057(4) -0.0005(4) -0.0005(4) -0.0026(4)
C3 0.0064(5) 0.0046(5) 0.0085(5) -0.0004(4) -0.0016(4) -0.0017(4)
N1 0.0040(4) 0.0049(4) 0.0047(4) -0.0012(3) 0.0004(3) -0.0017(3)
O1 0.0058(4) 0.0096(4) 0.0108(4) -0.0021(3) 0.0014(3) -0.0014(3)
O2 0.0099(4) 0.0100(4) 0.0098(4) -0.0041(3) -0.0007(3) -0.0047(3)
O3 0.0096(4) 0.0046(4) 0.0060(3) -0.0013(3) 0.0000(3) -0.0019(3)
O4 0.0052(3) 0.0086(4) 0.0054(3) 0.0014(3) -0.0016(3) -0.0024(3)
O5 0.0056(3) 0.0067(4) 0.0089(4) 0.0000(3) -0.0006(3) -0.0034(3)
O6 0.0063(4) 0.0055(4) 0.0089(4) -0.0026(3) -0.0003(3) -0.0007(3)
O7 0.0075(4) 0.0051(4) 0.0090(4) -0.0019(3) -0.0013(3) -0.0015(3)
O8 0.0080(4) 0.0093(4) 0.0074(4) 0.0001(3) 0.0009(3) -0.0040(3)
O9 0.0070(4) 0.0046(4) 0.0091(4) 0.0011(3) -0.0030(3) -0.0025(3)
O10 0.0093(4) 0.0091(4) 0.0085(4) -0.0007(3) 0.0008(3) -0.0037(3)
O11 0.0125(4) 0.0127(4) 0.0129(4) -0.0012(3) -0.0019(3) -0.0045(4)
O12 0.0102(4) 0.0088(4) 0.0226(5) -0.0002(3) -0.0056(4) -0.0024(4)
O13 0.0105(4) 0.0140(4) 0.0147(4) -0.0022(3) -0.0021(3) -0.0052(3)
O14 0.0119(4) 0.0068(4) 0.0109(4) -0.0018(3) -0.0043(3) -0.0022(3)
O15 0.0135(4) 0.0090(4) 0.0142(4) -0.0003(3) -0.0023(3) -0.0058(4)
O16 0.0079(4) 0.0120(4) 0.0178(4) -0.0037(3) 0.0007(3) -0.0031(3)
O17 0.0091(4) 0.0166(5) 0.0129(4) -0.0021(4) -0.0008(3) -0.0018(4)
O18 0.0117(4) 0.0101(4) 0.0156(4) -0.0044(3) -0.0001(4) -0.0024(4)
O19 0.0090(4) 0.0082(4) 0.0114(4) 0.0002(3) -0.0007(3) -0.0017(3)
O20 0.0156(4) 0.0161(5) 0.0102(4) -0.0040(3) -0.0002(3) 0.0002(4)
O21 0.0198(5) 0.0167(5) 0.0117(4) -0.0001(4) -0.0038(4) -0.0073(4)
O22 0.0138(4) 0.0160(5) 0.0155(4) 0.0034(4) 0.0009(4) -0.0041(4)
P1 0.00524(13) 0.00458(13) 0.00512(12) -0.00186(9) 0.00077(9) -0.00123(10)
P2 0.00331(12) 0.00378(13) 0.00419(12) -0.00054(9) -0.00028(9) -0.00081(10)
P3 0.00439(12) 0.00349(13) 0.00528(12) -0.00026(9) -0.00031(9) -0.00144(10)
Cu1 0.00490(7) 0.00354(8) 0.00400(7) 0.00013(5) -0.00121(5) -0.00139(5)
Na1 0.0061(2) 0.0079(2) 0.0099(2) -0.00041(17) -0.00116(17) -0.00186(17)
Na2 0.0088(2) 0.0073(2) 0.0106(2) -0.00099(17) -0.00121(17) -0.00334(18)
Na3 0.0085(2) 0.0084(2) 0.0119(2) -0.00225(17) -0.00067(18) -0.00282(18)
Na4 0.0115(2) 0.0117(2) 0.0092(2) -0.00179(18) -0.00062(18) -0.00327(19)

loop_
_atom_type_symbol
_atom_type_description
_atom_type_scat_dispersion_real
_atom_type_scat_dispersion_imag
_atom_type_scat_source
C C 0.0033 0.0016 'International Tables Vol C Tables 4.2.6.8 and 6.1.1.4'
H H 0 0 'International Tables Vol C Tables 4.2.6.8 and 6.1.1.4'
N N 0.0061 0.0033 'International Tables Vol C Tables 4.2.6.8 and 6.1.1.4'
O O 0.0106 0.006 'International Tables Vol C Tables 4.2.6.8 and 6.1.1.4'
P P 0.1023 0.0942 'International Tables Vol C Tables 4.2.6.8 and 6.1.1.4'
Cu Cu 0.3201 1.2651 'International Tables Vol C Tables 4.2.6.8 and 6.1.1.4'
Na Na 0.0362 0.0249 'International Tables Vol C Tables 4.2.6.8 and 6.1.1.4'

loop_
_exptl_crystal_face_index_h
_exptl_crystal_face_index_k
_exptl_crystal_face_index_l
_exptl_crystal_face_perp_dist
-14 -5 -1 0.2002
11 11 9 0.212
14 3 -1 0.2647
-1 -11 -12 0.1056
1 11 12 0.1056
0 14 -2 0.0439
0 -14 2 0.0439
0 1 -17 0.121
0 -1 17 0.121
12 4 10 0.2214
11 -4 4 0.2088

loop_
_geom_angle_atom_site_label_1
_geom_angle_atom_site_label_2
_geom_angle_atom_site_label_3
_geom_angle
_geom_angle_site_symmetry_1
_geom_angle_site_symmetry_3
_geom_angle_publ_flag
N1 C1 P1 109.39(7) . . ?
N1 C1 H1 108.0(8) . . ?
P1 C1 H1 104.5(8) . . ?
N1 C1 H2 111.3(8) . . ?
P1 C1 H2 110.8(8) . . ?
H1 C1 H2 112.5(12) . . ?
N1 C2 P2 112.53(7) . . ?
N1 C2 H3 109.2(9) . . ?
P2 C2 H3 105.3(9) . . ?
N1 C2 H4 109.6(10) . . ?
P2 C2 H4 110.7(9) . . ?
H3 C2 H4 109.4(13) . . ?
N1 C3 P3 111.53(8) . . ?
N1 C3 H5 109.2(9) . . ?
P3 C3 H5 104.4(9) . . ?
N1 C3 H6 111.6(9) . . ?
P3 C3 H6 111.8(9) . . ?
H5 C3 H6 107.9(13) . . ?
C2 N1 C1 110.20(8) . . ?
C2 N1 C3 110.41(8) . . ?
C1 N1 C3 112.98(8) . . ?
C2 N1 Cu1 110.87(7) . 2_666 ?
C1 N1 Cu1 105.22(7) . 2_666 ?
C3 N1 Cu1 107.02(7) . 2_666 ?
P1 O3 Cu1 112.77(5) . 2_666 ?
P2 O4 Cu1 146.46(5) . . ?
P2 O4 Cu1 116.20(4) . 2_666 ?
Cu1 O4 Cu1 96.26(3) . 2_666 ?
P2 O5 Na3 125.54(5) . . ?
P2 O5 Na1 118.09(5) . 1_455 ?
Na3 O5 Na1 96.65(3) . 1_455 ?
P2 O5 Na1 117.87(5) . 2_666 ?
Na3 O5 Na1 97.95(3) . 2_666 ?
Na1 O5 Na1 94.40(3) 1_455 2_666 ?
P3 O7 Na2 117.31(5) . . ?
P3 O7 Na2 134.34(5) . 2_676 ?
Na2 O7 Na2 87.11(3) . 2_676 ?
P3 O9 Cu1 116.12(5) . 2_666 ?
P3 O9 Na1 123.18(5) . . ?
Cu1 O9 Na1 110.89(4) 2_666 . ?
Na3 O10 Na2 137.37(4) . 1_545 ?
Na3 O10 H18 108.6(17) . . ?
Na2 O10 H18 100.9(17) 1_545 . ?
Na3 O10 H20 102.4(13) . . ?
Na2 O10 H20 97.3(13) 1_545 . ?
H18 O10 H20 107.0(19) . . ?
Na3 O11 H25 109.60(7) . . ?
Na3 O11 H29A 117.52(8) . . ?
H25 O11 H29A 100.21(9) . . ?
Na3 O11 H29B 105.18(8) . . ?
H25 O11 H29B 119.49(12) . . ?
H29A O11 H29B 105.45(11) . . ?
Na3 O12 H15 134.0(13) . . ?
Na3 O12 H16 114.4(13) . . ?
H15 O12 H16 111.2(18) . . ?
Na3 O13 Na1 92.87(3) . 1_455 ?
Na3 O13 H26 120.05(7) . . ?
Na1 O13 H26 119.31(8) 1_455 . ?
Na3 O13 H28 110.23(8) . . ?
Na1 O13 H28 105.66(7) 1_455 . ?
H26 O13 H28 107.45(10) . . ?
Na2 O14 H17 95.7(13) . . ?
Na2 O14 H19 132.3(16) . . ?
H17 O14 H19 105.9(19) . . ?
Na4 O15 Na2 124.22(4) . . ?
Na4 O15 H13 118.1(12) . . ?
Na2 O15 H13 107.6(12) . . ?
Na4 O15 H14 106.2(16) . . ?
Na2 O15 H14 80.6(16) . . ?
H13 O15 H14 114(2) . . ?
Na1 O16 Na2 128.93(4) . . ?
Na1 O16 H21 132.1(13) . . ?
Na2 O16 H21 88.6(13) . . ?
Na1 O16 H22 83.14(6) . . ?
Na2 O16 H22 129.32(7) . . ?
H21 O16 H22 94.9(13) . . ?
Na1 O17 Na4 145.40(4) . . ?
Na1 O17 H7 88.5(12) . . ?
Na4 O17 H7 94.2(12) . . ?
Na1 O17 H8 108.4(13) . . ?
Na4 O17 H8 104.8(13) . . ?
H7 O17 H8 101.5(18) . . ?
Na4 O18 Na4 92.45(4) . 2_775 ?
Na4 O18 H9 112.6(18) . . ?
Na4 O18 H9 115.5(17) 2_775 . ?
Na4 O18 H10 113.4(16) . . ?
Na4 O18 H10 115.3(16) 2_775 . ?
H9 O18 H10 107(2) . . ?
Na4 O19 H11 108.7(14) . . ?
Na4 O19 H12 109.3(13) . . ?
H11 O19 H12 100.3(18) . . ?
Na4 O20 H23 129.2(17) . . ?
Na4 O20 H24 108.8(14) . . ?
H23 O20 H24 101(2) . . ?
H27 O21 H30A 109(2) . . ?
H27 O21 H30B 107(3) . . ?
H30A O21 H30B 109(4) . . ?
H31 O22 H32A 104(3) . . ?
H31 O22 H32B 103.47(9) . . ?
H32A O22 H32B 108(3) . . ?
O2 P1 O1 114.08(5) . . ?
O2 P1 O3 110.96(5) . . ?
O1 P1 O3 110.83(5) . . ?
O2 P1 C1 110.64(5) . . ?
O1 P1 C1 106.81(5) . . ?
O3 P1 C1 102.86(5) . . ?
O5 P2 O6 113.26(5) . . ?
O5 P2 O4 113.84(5) . . ?
O6 P2 O4 110.16(5) . . ?
O5 P2 C2 108.23(5) . . ?
O6 P2 C2 109.15(5) . . ?
O4 P2 C2 101.44(5) . . ?
O5 P2 Na1 38.59(3) . 1_455 ?
O6 P2 Na1 77.79(3) . 1_455 ?
O4 P2 Na1 144.89(3) . 1_455 ?
C2 P2 Na1 108.09(4) . 1_455 ?
O5 P2 Na1 39.30(3) . 2_666 ?
O6 P2 Na1 106.33(3) . 2_666 ?
O4 P2 Na1 82.20(3) . 2_666 ?
C2 P2 Na1 140.31(4) . 2_666 ?
Na1 P2 Na1 62.971(15) 1_455 2_666 ?
O7 P3 O8 113.42(5) . . ?
O7 P3 O9 111.85(5) . . ?
O8 P3 O9 111.76(5) . . ?
O7 P3 C3 107.15(5) . . ?
O8 P3 C3 109.00(5) . . ?
O9 P3 C3 102.98(5) . . ?
O7 P3 Na2 38.76(3) . . ?
O8 P3 Na2 84.78(3) . . ?
O9 P3 Na2 101.95(3) . . ?
C3 P3 Na2 144.16(4) . . ?
O4 Cu1 O9 95.96(3) . 2_666 ?
O4 Cu1 O3 96.48(3) . 2_666 ?
O9 Cu1 O3 137.20(3) 2_666 2_666 ?
O4 Cu1 N1 168.59(4) . 2_666 ?
O9 Cu1 N1 90.09(4) 2_666 2_666 ?
O3 Cu1 N1 85.47(4) 2_666 2_666 ?
O4 Cu1 O4 83.74(3) . 2_666 ?
O9 Cu1 O4 120.43(3) 2_666 2_666 ?
O3 Cu1 O4 101.55(3) 2_666 2_666 ?
N1 Cu1 O4 84.86(3) 2_666 2_666 ?
O4 Cu1 Na1 73.87(3) . 2_666 ?
O9 Cu1 Na1 38.28(2) 2_666 2_666 ?
O3 Cu1 Na1 108.45(3) 2_666 2_666 ?
N1 Cu1 Na1 116.24(3) 2_666 2_666 ?
O4 Cu1 Na1 144.10(2) 2_666 2_666 ?
O5 Na1 O9 176.05(4) 1_655 . ?
O5 Na1 O5 85.60(3) 1_655 2_666 ?
O9 Na1 O5 90.67(3) . 2_666 ?
O5 Na1 O16 98.63(3) 1_655 . ?
O9 Na1 O16 83.01(3) . . ?
O5 Na1 O16 95.41(3) 2_666 . ?
O5 Na1 O13 83.64(3) 1_655 1_655 ?
O9 Na1 O13 94.95(3) . 1_655 ?
O5 Na1 O13 88.44(3) 2_666 1_655 ?
O16 Na1 O13 175.65(4) . 1_655 ?
O5 Na1 O17 89.55(3) 1_655 . ?
O9 Na1 O17 94.29(3) . . ?
O5 Na1 O17 172.86(4) 2_666 . ?
O16 Na1 O17 80.12(3) . . ?
O13 Na1 O17 96.24(3) 1_655 . ?
O5 Na1 P2 23.32(2) 1_655 1_655 ?
O9 Na1 P2 159.78(3) . 1_655 ?
O5 Na1 P2 98.95(2) 2_666 1_655 ?
O16 Na1 P2 78.42(2) . 1_655 ?
O13 Na1 P2 103.00(3) 1_655 1_655 ?
O17 Na1 P2 74.77(3) . 1_655 ?
O5 Na1 P2 98.73(3) 1_655 2_666 ?
O9 Na1 P2 77.32(2) . 2_666 ?
O5 Na1 P2 22.82(2) 2_666 2_666 ?
O16 Na1 P2 111.57(3) . 2_666 ?
O13 Na1 P2 71.57(2) 1_655 2_666 ?
O17 Na1 P2 164.23(3) . 2_666 ?
P2 Na1 P2 117.029(15) 1_655 2_666 ?
O5 Na1 Na3 41.60(2) 1_655 1_655 ?
O9 Na1 Na3 137.50(3) . 1_655 ?
O5 Na1 Na3 92.36(2) 2_666 1_655 ?
O16 Na1 Na3 138.67(3) . 1_655 ?
O13 Na1 Na3 42.83(2) 1_655 1_655 ?
O17 Na1 Na3 87.47(3) . 1_655 ?
P2 Na1 Na3 60.264(12) 1_655 1_655 ?
P2 Na1 Na3 89.855(14) 2_666 1_655 ?
O5 Na1 Na1 43.75(2) 1_655 2_766 ?
O9 Na1 Na1 132.51(3) . 2_766 ?
O5 Na1 Na1 41.85(2) 2_666 2_766 ?
O16 Na1 Na1 99.55(3) . 2_766 ?
O13 Na1 Na1 84.67(3) 1_655 2_766 ?
O17 Na1 Na1 133.07(3) . 2_766 ?
P2 Na1 Na1 59.558(14) 1_655 2_766 ?
P2 Na1 Na1 57.471(14) 2_666 2_766 ?
Na3 Na1 Na1 61.841(15) 1_655 2_766 ?
O5 Na1 Cu1 146.14(3) 1_655 2_666 ?
O9 Na1 Cu1 30.84(2) . 2_666 ?
O5 Na1 Cu1 76.51(2) 2_666 2_666 ?
O16 Na1 Cu1 111.35(3) . 2_666 ?
O13 Na1 Cu1 67.57(2) 1_655 2_666 ?
O17 Na1 Cu1 110.25(3) . 2_666 ?
P2 Na1 Cu1 169.386(17) 1_655 2_666 ?
P2 Na1 Cu1 56.346(9) 2_666 2_666 ?
Na3 Na1 Cu1 109.949(15) 1_655 2_666 ?
Na1 Na1 Cu1 113.20(2) 2_766 2_666 ?
O5 Na1 Na3 91.35(2) 1_655 2_666 ?
O9 Na1 Na3 86.63(2) . 2_666 ?
O5 Na1 Na3 40.06(2) 2_666 2_666 ?
O16 Na1 Na3 55.36(3) . 2_666 ?
O13 Na1 Na3 128.50(3) 1_655 2_666 ?
O17 Na1 Na3 135.07(3) . 2_666 ?
P2 Na1 Na3 89.359(14) 1_655 2_666 ?
P2 Na1 Na3 58.586(12) 2_666 2_666 ?
Na3 Na1 Na3 120.841(15) 1_655 2_666 ?
Na1 Na1 Na3 58.999(15) 2_766 2_666 ?
Cu1 Na1 Na3 92.977(13) 2_666 2_666 ?
O5 Na1 H7 108.2(4) 1_655 . ?
O9 Na1 H7 75.6(4) . . ?
O5 Na1 H7 165.7(4) 2_666 . ?
O16 Na1 H7 79.1(4) . . ?
O13 Na1 H7 96.7(4) 1_655 . ?
O17 Na1 H7 18.7(4) . . ?
P2 Na1 H7 92.9(4) 1_655 . ?
P2 Na1 H7 149.4(4) 2_666 . ?
Na3 Na1 H7 100.5(4) 1_655 . ?
Na1 Na1 H7 151.7(4) 2_766 . ?
Cu1 Na1 H7 93.1(4) 2_666 . ?
Na3 Na1 H7 132.9(4) 2_666 . ?
O5 Na1 H22 77.59(2) 1_655 . ?
O9 Na1 H22 104.40(3) . . ?
O5 Na1 H22 99.85(2) 2_666 . ?
O16 Na1 H22 21.94(2) . . ?
O13 Na1 H22 158.76(3) 1_655 . ?
O17 Na1 H22 73.94(3) . . ?
P2 Na1 H22 56.571(10) 1_655 . ?
P2 Na1 H22 120.848(16) 2_666 . ?
Na3 Na1 H22 116.746(17) 1_655 . ?
Na1 Na1 H22 88.559(18) 2_766 . ?
Cu1 Na1 H22 133.290(16) 2_666 . ?
Na3 Na1 H22 62.482(12) 2_666 . ?
H7 Na1 H22 80.0(4) . . ?
O7 Na2 O14 166.95(4) . . ?
O7 Na2 O10 88.46(3) . 1_565 ?
O14 Na2 O10 89.54(4) . 1_565 ?
O7 Na2 O7 92.89(3) . 2_676 ?
O14 Na2 O7 99.61(3) . 2_676 ?
O10 Na2 O7 82.10(3) 1_565 2_676 ?
O7 Na2 O16 91.88(3) . . ?
O14 Na2 O16 90.91(4) . . ?
O10 Na2 O16 176.46(4) 1_565 . ?
O7 Na2 O16 94.36(3) 2_676 . ?
O7 Na2 O15 90.11(3) . . ?
O14 Na2 O15 76.91(3) . . ?
O10 Na2 O15 86.96(3) 1_565 . ?
O7 Na2 O15 168.57(4) 2_676 . ?
O16 Na2 O15 96.57(3) . . ?
O7 Na2 P3 23.93(2) . . ?
O14 Na2 P3 147.21(3) . . ?
O10 Na2 P3 106.18(3) 1_565 . ?
O7 Na2 P3 110.76(2) 2_676 . ?
O16 Na2 P3 75.17(2) . . ?
O15 Na2 P3 75.45(2) . . ?
O7 Na2 Na2 48.26(2) . 2_676 ?
O14 Na2 Na2 144.08(3) . 2_676 ?
O10 Na2 Na2 83.02(3) 1_565 2_676 ?
O7 Na2 Na2 44.62(2) 2_676 2_676 ?
O16 Na2 Na2 94.58(3) . 2_676 ?
O15 Na2 Na2 137.19(3) . 2_676 ?
P3 Na2 Na2 67.791(16) . 2_676 ?
O7 Na2 H14 72.3(5) . . ?
O14 Na2 H14 94.9(5) . . ?
O10 Na2 H14 91.2(5) 1_565 . ?
O7 Na2 H14 163.9(5) 2_676 . ?
O16 Na2 H14 92.3(5) . . ?
O15 Na2 H14 18.5(5) . . ?
P3 Na2 H14 57.1(5) . . ?
Na2 Na2 H14 120.2(5) 2_676 . ?
O7 Na2 H17 151.4(5) . . ?
O14 Na2 H17 19.1(5) . . ?
O10 Na2 H17 72.4(4) 1_565 . ?
O7 Na2 H17 104.8(4) 2_676 . ?
O16 Na2 H17 108.6(5) . . ?
O15 Na2 H17 68.4(4) . . ?
P3 Na2 H17 143.9(4) . . ?
Na2 Na2 H17 144.0(4) 2_676 . ?
H14 Na2 H17 86.8(7) . . ?
O7 Na2 H21 101.0(4) . . ?
O14 Na2 H21 85.7(4) . . ?
O10 Na2 H21 157.1(5) 1_565 . ?
O7 Na2 H21 76.7(4) 2_676 . ?
O16 Na2 H21 19.6(4) . . ?
O15 Na2 H21 113.6(4) . . ?
P3 Na2 H21 89.5(5) . . ?
Na2 Na2 H21 87.8(4) 2_676 . ?
H14 Na2 H21 111.5(7) . . ?
H17 Na2 H21 104.8(6) . . ?
O12 Na3 O11 93.86(4) . . ?
O12 Na3 O5 144.51(4) . . ?
O11 Na3 O5 121.41(4) . . ?
O12 Na3 O10 87.80(4) . . ?
O11 Na3 O10 97.04(4) . . ?
O5 Na3 O10 84.26(3) . . ?
O12 Na3 O13 88.56(4) . . ?
O11 Na3 O13 106.50(4) . . ?
O5 Na3 O13 85.23(3) . . ?
O10 Na3 O13 156.37(4) . . ?
O12 Na3 Na1 127.72(3) . 1_455 ?
O11 Na3 Na1 116.99(3) . 1_455 ?
O5 Na3 Na1 41.75(2) . 1_455 ?
O10 Na3 Na1 125.09(3) . 1_455 ?
O13 Na3 Na1 44.30(2) . 1_455 ?
O12 Na3 Na1 102.61(3) . 2_666 ?
O11 Na3 Na1 161.06(3) . 2_666 ?
O5 Na3 Na1 41.98(2) . 2_666 ?
O10 Na3 Na1 74.57(3) . 2_666 ?
O13 Na3 Na1 83.48(3) . 2_666 ?
Na1 Na3 Na1 59.160(15) 1_455 2_666 ?
O12 Na3 H29B 102.12(3) . . ?
O11 Na3 H29B 15.22(2) . . ?
O5 Na3 H29B 113.12(3) . . ?
O10 Na3 H29B 109.85(3) . . ?
O13 Na3 H29B 93.74(3) . . ?
Na1 Na3 H29B 102.099(17) 1_455 . ?
Na1 Na3 H29B 155.028(19) 2_666 . ?
O19 Na4 O20 90.66(4) . . ?
O19 Na4 O18 175.44(4) . . ?
O20 Na4 O18 84.78(4) . . ?
O19 Na4 O18 91.43(4) . 2_775 ?
O20 Na4 O18 76.52(4) . 2_775 ?
O18 Na4 O18 87.55(4) . 2_775 ?
O19 Na4 O15 86.17(3) . . ?
O20 Na4 O15 171.95(4) . . ?
O18 Na4 O15 98.36(4) . . ?
O18 Na4 O15 96.15(4) 2_775 . ?
O19 Na4 O17 91.09(4) . . ?
O20 Na4 O17 103.56(4) . . ?
O18 Na4 O17 89.95(4) . . ?
O18 Na4 O17 177.48(4) 2_775 . ?
O15 Na4 O17 83.91(3) . . ?
O19 Na4 Na4 134.26(4) . 2_775 ?
O20 Na4 Na4 76.95(3) . 2_775 ?
O18 Na4 Na4 44.55(3) . 2_775 ?
O18 Na4 Na4 43.00(2) 2_775 2_775 ?
O15 Na4 Na4 100.05(3) . 2_775 ?
O17 Na4 Na4 134.50(3) . 2_775 ?

loop_
_geom_bond_atom_site_label_1
_geom_bond_atom_site_label_2
_geom_bond_distance
_geom_bond_site_symmetry_2
_geom_bond_publ_flag
C1 N1 1.4962(13) . ?
C1 P1 1.8501(12) . ?
C1 H1 1.019(15) . ?
C1 H2 0.980(15) . ?
C2 N1 1.4944(14) . ?
C2 P2 1.8355(11) . ?
C2 H3 0.939(15) . ?
C2 H4 0.942(16) . ?
C3 N1 1.4973(14) . ?
C3 P3 1.8239(12) . ?
C3 H5 1.032(16) . ?
C3 H6 0.935(15) . ?
N1 Cu1 2.0111(10) 2_666 ?
O1 P1 1.5220(9) . ?
O2 P1 1.5164(9) . ?
O3 P1 1.5517(8) . ?
O3 Cu1 2.0088(8) 2_666 ?
O4 P2 1.5455(9) . ?
O4 Cu1 1.9263(8) . ?
O4 Cu1 2.1933(8) 2_666 ?
O5 P2 1.5104(8) . ?
O5 Na3 2.3735(9) . ?
O5 Na1 2.3802(9) 1_455 ?
O5 Na1 2.4667(9) 2_666 ?
O6 P2 1.5246(8) . ?
O7 P3 1.5179(8) . ?
O7 Na2 2.3427(10) . ?
O7 Na2 2.4886(9) 2_676 ?
O8 P3 1.5225(8) . ?
O9 P3 1.5533(9) . ?
O9 Cu1 1.9730(8) 2_666 ?
O9 Na1 2.3845(9) . ?
O10 Na3 2.3945(10) . ?
O10 Na2 2.4491(10) 1_545 ?
O10 H18 0.73(2) . ?
O10 H20 0.88(2) . ?
O11 Na3 2.3445(10) . ?
O11 H25 0.8876(9) . ?
O11 H29A 0.8123(9) . ?
O11 H29B 0.7138(10) . ?
O12 Na3 2.3092(11) . ?
O12 H15 0.84(2) . ?
O12 H16 0.81(2) . ?
O13 Na3 2.4169(10) . ?
O13 Na1 2.4830(10) 1_455 ?
O13 H26 0.8314(9) . ?
O13 H28 0.8449(9) . ?
O14 Na2 2.3583(10) . ?
O14 H17 0.85(2) . ?
O14 H19 0.76(2) . ?
O15 Na4 2.4778(10) . ?
O15 Na2 2.5762(10) . ?
O15 H13 0.86(2) . ?
O15 H14 0.83(2) . ?
O16 Na1 2.4829(10) . ?
O16 Na2 2.4938(11) . ?
O16 H21 0.88(2) . ?
O16 H22 0.9610(9) . ?
O17 Na1 2.5428(11) . ?
O17 Na4 2.6208(11) . ?
O17 H7 0.85(2) . ?
O17 H8 0.774(19) . ?
O18 Na4 2.4066(11) . ?
O18 Na4 2.4757(11) 2_775 ?
O18 H9 0.70(2) . ?
O18 H10 0.76(2) . ?
O19 Na4 2.3726(10) . ?
O19 H11 0.77(2) . ?
O19 H12 0.86(2) . ?
O20 Na4 2.3913(11) . ?
O20 H23 0.76(2) . ?
O20 H24 0.88(2) . ?
O21 H27 0.8672(10) . ?
O21 H30A 0.80(3) . ?
O21 H30B 0.71(3) . ?
O22 H31 0.8746(9) . ?
O22 H32A 0.82(3) . ?
O22 H32B 0.9035(10) . ?
P2 Na1 3.3664(6) 1_455 ?
P2 Na1 3.4423(5) 2_666 ?
P3 Na2 3.3249(5) . ?
Cu1 Na1 3.5962(5) 2_666 ?
Na1 Na3 3.5507(6) 1_655 ?
Na1 Na1 3.5567(10) 2_766 ?
Na1 Na3 3.6521(7) 2_666 ?
Na1 H7 2.661(18) . ?
Na1 H22 2.5532(5) . ?
Na2 Na2 3.3308(10) 2_676 ?
Na2 H14 2.57(2) . ?
Na2 H17 2.585(19) . ?
Na2 H21 2.62(2) . ?
Na3 H29B 2.6234(5) . ?
Na4 Na4 3.5258(10) 2_775 ?

loop_
_geom_hbond_atom_site_label_D
_geom_hbond_atom_site_label_H
_geom_hbond_atom_site_label_A
_geom_hbond_distance_DH
_geom_hbond_distance_HA
_geom_hbond_distance_DA
_geom_hbond_angle_DHA
_geom_hbond_site_symmetry_A
_geom_hbond_publ_flag
O13 H26 O1 0.8314(9) 2.0090(9) 2.8265(13) 167.49(7) 1_455 yes
O13 H28 O6 0.8449(9) 2.5733(8) 3.3438(13) 152.17(6) 2_566 yes
C1 H1 O8 1.019(15) 2.676(15) 3.4741(14) 135.2(11) . yes
C3 H5 O6 1.032(16) 2.487(17) 3.3372(14) 139.2(12) . yes
C3 H6 O20 0.935(15) 2.402(15) 3.2383(15) 148.8(12) 1_455 yes
O17 H7 O8 0.85(2) 1.89(2) 2.7308(13) 169.5(18) . yes
O17 H8 O22 0.774(19) 2.042(19) 2.8157(14) 179(2) 2_765 yes
O18 H9 O21 0.70(2) 2.34(2) 3.0234(15) 165(2) . yes
O18 H10 O1 0.76(2) 1.99(2) 2.7477(13) 176(2) 2_765 yes
O19 H11 O6 0.77(2) 2.04(2) 2.8131(13) 176.7(19) 1_655 yes
O19 H12 O14 0.86(2) 1.89(2) 2.7548(12) 174.9(19) . yes
O15 H13 O2 0.86(2) 2.17(2) 3.0245(13) 171.2(17) 1_565 yes
O15 H14 O8 0.83(2) 1.95(2) 2.7541(13) 163(2) . yes
O12 H15 O19 0.84(2) 1.97(2) 2.7900(13) 167.1(19) 1_445 yes
O12 H16 O7 0.81(2) 1.92(2) 2.7193(13) 169.1(18) 1_545 yes
O14 H17 O3 0.85(2) 1.91(2) 2.7580(13) 170.9(18) 1_565 yes
O10 H18 O3 0.73(2) 2.07(2) 2.7931(12) 169(2) . yes
O14 H19 O6 0.76(2) 1.93(2) 2.6877(12) 175(2) 2_676 yes
O10 H20 O9 0.88(2) 2.01(2) 2.8798(12) 172.6(18) 2_666 yes
O16 H21 O12 0.88(2) 1.88(2) 2.7566(13) 170.2(19) 2_666 yes
O16 H22 O6 0.9610(9) 1.7650(8) 2.7248(12) 176.47(6) 1_655 yes
O20 H23 O2 0.76(2) 1.96(2) 2.7160(12) 177(2) 2_765 yes
O20 H24 O21 0.88(2) 2.33(2) 3.2039(15) 172(2) 2_775 yes
O11 H25 O2 0.8876(9) 1.8427(8) 2.7292(13) 176.53(6) . yes
O21 H27 O8 0.8672(10) 1.8899(8) 2.7459(13) 168.87(8) . yes
O11 H29A O21 0.8123(9) 2.0422(10) 2.8466(14) 170.49(7) 2_665 yes
O11 H29B O22 0.7138(10) 2.0596(10) 2.7641(14) 169.20(8) 2_665 yes
O21 H30A O21 0.80(3) 2.08(3) 2.878(2) 177(4) 2_675 yes
O21 H30B O11 0.71(3) 2.15(3) 2.8466(14) 170(3) 2_665 yes
O22 H31 O1 0.8746(9) 1.8104(9) 2.6740(13) 168.90(7) . yes
O22 H32A O22 0.82(3) 2.01(3) 2.812(2) 167(4) 2_765 yes
O22 H32B O11 0.9035(10) 1.8719(10) 2.7641(14) 168.91(7) 2_665 yes
O13 H26 O1 0.8314(9) 2.0090(9) 2.8265(13) 167.49(7) 1_455 yes
O13 H28 O6 0.8449(9) 2.5733(8) 3.3438(13) 152.17(6) 2_566 yes
C1 H1 O8 1.019(15) 2.676(15) 3.4741(14) 135.2(11) . yes
C3 H5 O6 1.032(16) 2.487(17) 3.3372(14) 139.2(12) . yes
C3 H6 O20 0.935(15) 2.402(15) 3.2383(15) 148.8(12) 1_455 yes
O17 H7 O8 0.85(2) 1.89(2) 2.7308(13) 169.5(18) . yes
O17 H8 O22 0.774(19) 2.042(19) 2.8157(14) 179(2) 2_765 yes
O18 H9 O21 0.70(2) 2.34(2) 3.0234(15) 165(2) . yes
O18 H10 O1 0.76(2) 1.99(2) 2.7477(13) 176(2) 2_765 yes
O19 H11 O6 0.77(2) 2.04(2) 2.8131(13) 176.7(19) 1_655 yes
O19 H12 O14 0.86(2) 1.89(2) 2.7548(12) 174.9(19) . yes
O15 H13 O2 0.86(2) 2.17(2) 3.0245(13) 171.2(17) 1_565 yes
O15 H14 O8 0.83(2) 1.95(2) 2.7541(13) 163(2) . yes
O12 H15 O19 0.84(2) 1.97(2) 2.7900(13) 167.1(19) 1_445 yes
O12 H16 O7 0.81(2) 1.92(2) 2.7193(13) 169.1(18) 1_545 yes
O14 H17 O3 0.85(2) 1.91(2) 2.7580(13) 170.9(18) 1_565 yes
O10 H18 O3 0.73(2) 2.07(2) 2.7931(12) 169(2) . yes
O14 H19 O6 0.76(2) 1.93(2) 2.6877(12) 175(2) 2_676 yes
O10 H20 O9 0.88(2) 2.01(2) 2.8798(12) 172.6(18) 2_666 yes
O16 H21 O12 0.88(2) 1.88(2) 2.7566(13) 170.2(19) 2_666 yes
O16 H22 O6 0.9610(9) 1.7650(8) 2.7248(12) 176.47(6) 1_655 yes
O20 H23 O2 0.76(2) 1.96(2) 2.7160(12) 177(2) 2_765 yes
O20 H24 O21 0.88(2) 2.33(2) 3.2039(15) 172(2) 2_775 yes
O11 H25 O2 0.8876(9) 1.8427(8) 2.7292(13) 176.53(6) . yes
O21 H27 O8 0.8672(10) 1.8899(8) 2.7459(13) 168.87(8) . yes
O11 H29A O21 0.8123(9) 2.0422(10) 2.8466(14) 170.49(7) 2_665 yes
O11 H29B O22 0.7138(10) 2.0596(10) 2.7641(14) 169.20(8) 2_665 yes
O21 H30A O21 0.80(3) 2.08(3) 2.878(2) 177(4) 2_675 yes
O21 H30B O11 0.71(3) 2.15(3) 2.8466(14) 170(3) 2_665 yes
O22 H31 O1 0.8746(9) 1.8104(9) 2.6740(13) 168.90(7) . yes
O22 H32A O22 0.82(3) 2.01(3) 2.812(2) 167(4) 2_765 yes
O22 H32B O11 0.9035(10) 1.8719(10) 2.7641(14) 168.91(7) 2_665 yes
